data_4506977
loop_
_publ_author_name
'Banerjee, Subhabrata'
'Adarsh, N. N.'
'Dastidar, Parthasarathi'

_publ_section_title
;
 Solvent-Driven Structural Diversities in ZnIICoordination Polymers and
 Complexes Derived from Bis-pyridyl Ligands Equipped with a
 Hydrogen-Bond-Capable Urea Backbone
;
_journal_issue 12
_journal_name_full 'Crystal Growth &amp; Design'
_journal_page_first 6061
_journal_paper_doi 10.1021/cg301190d
_journal_volume 12
_journal_year 2012
_chemical_formula_sum 'C19 H20 Cl2 N4 O Zn'
_chemical_formula_weight 456.66
_chemical_name_systematic
; 
 ? 
;
_space_group_IT_number 15
_symmetry_cell_setting monoclinic
_symmetry_space_group_name_Hall '-C 2yc'
_symmetry_space_group_name_H-M 'C 1 2/c 1'
_atom_sites_solution_hydrogens geom
_atom_sites_solution_primary direct
_atom_sites_solution_secondary difmap
_audit_creation_method SHELXL-97
_cell_angle_alpha 90.00
_cell_angle_beta 103.459(3)
_cell_angle_gamma 90.00
_cell_formula_units_Z 8
_cell_length_a 25.141(6)
_cell_length_b 9.081(2)
_cell_length_c 18.154(4)
_cell_measurement_temperature 100(2)
_cell_volume 4030.8(16)
_computing_cell_refinement 'Bruker Apex II'
_computing_data_collection 'Bruker Apex II'
_computing_data_reduction SAINT
_computing_molecular_graphics 'Mercury 2.3'
_computing_publication_material Shelxl-97
_computing_structure_refinement 'SHELXL-97 (Sheldrick, 1997)'
_computing_structure_solution 'SHELXS-97 (Sheldrick, 1990)'
_diffrn_ambient_temperature 100(2)
_diffrn_detector_area_resol_mean 3
_diffrn_measured_fraction_theta_full 0.950
_diffrn_measured_fraction_theta_max 0.950
_diffrn_measurement_device_type 'Bruker Apex II'
_diffrn_measurement_method 'Phi-Omega scan'
_diffrn_radiation_monochromator graphite
_diffrn_radiation_source 'fine-focus sealed tube'
_diffrn_radiation_type MoK\a
_diffrn_radiation_wavelength 0.71073
_diffrn_reflns_av_R_equivalents 0.0358
_diffrn_reflns_av_sigmaI/netI 0.0501
_diffrn_reflns_limit_h_max 14
_diffrn_reflns_limit_h_min -29
_diffrn_reflns_limit_k_max 9
_diffrn_reflns_limit_k_min -10
_diffrn_reflns_limit_l_max 21
_diffrn_reflns_limit_l_min -21
_diffrn_reflns_number 7245
_diffrn_reflns_theta_full 25.00
_diffrn_reflns_theta_max 25.00
_diffrn_reflns_theta_min 1.67
_exptl_absorpt_coefficient_mu 1.500
_exptl_absorpt_correction_T_max 0.7740
_exptl_absorpt_correction_T_min 0.6454
_exptl_absorpt_correction_type multi-scan
_exptl_absorpt_process_details sadabs
_exptl_crystal_colour colorless
_exptl_crystal_density_diffrn 1.505
_exptl_crystal_density_method 'not measured'
_exptl_crystal_description block
_exptl_crystal_F_000 1872
_exptl_crystal_size_max 0.32
_exptl_crystal_size_mid 0.28
_exptl_crystal_size_min 0.18
_refine_diff_density_max 1.157
_refine_diff_density_min -1.012
_refine_diff_density_rms 0.230
_refine_ls_extinction_method none
_refine_ls_goodness_of_fit_ref 1.335
_refine_ls_hydrogen_treatment constr
_refine_ls_matrix_type full
_refine_ls_number_parameters 246
_refine_ls_number_reflns 3368
_refine_ls_number_restraints 0
_refine_ls_restrained_S_all 1.335
_refine_ls_R_factor_all 0.0914
_refine_ls_R_factor_gt 0.0673
_refine_ls_shift/su_max 0.001
_refine_ls_shift/su_mean 0.000
_refine_ls_structure_factor_coef Fsqd
_refine_ls_weighting_details 'calc w=1/[\s^2^(Fo^2^)+(0.1860P)^2^+0.0000P] where P=(Fo^2^+2Fc^2^)/3'
_refine_ls_weighting_scheme calc
_refine_ls_wR_factor_gt 0.2080
_refine_ls_wR_factor_ref 0.2942
_reflns_number_gt 2697
_reflns_number_total 3368
_reflns_threshold_expression >2sigma(I)
_cod_data_source_file cg301190d_si_002.cif
_cod_data_source_block CP2
_cod_original_cell_volume 4030.9(16)
_cod_original_sg_symbol_H-M C2/c
_cod_database_code 4506977

loop_
_symmetry_equiv_pos_as_xyz
'x, y, z'
'-x, y, -z+1/2'
'x+1/2, y+1/2, z'
'-x+1/2, y+1/2, -z+1/2'
'-x, -y, -z'
'x, -y, z-1/2'
'-x+1/2, -y+1/2, -z'
'x+1/2, -y+1/2, z-1/2'

loop_
_atom_site_label
_atom_site_type_symbol
_atom_site_fract_x
_atom_site_fract_y
_atom_site_fract_z
_atom_site_U_iso_or_equiv
_atom_site_adp_type
_atom_site_occupancy
_atom_site_symmetry_multiplicity
_atom_site_calc_flag
_atom_site_refinement_flags
Zn1 Zn 0.12064(3) 0.37870(9) 0.09254(4) 0.0313(4) Uani 1 1 d .
Cl1 Cl 0.03564(7) 0.2969(2) 0.06108(9) 0.0403(5) Uani 1 1 d .
Cl2 Cl 0.18802(7) 0.2610(2) 0.17318(9) 0.0403(5) Uani 1 1 d .
N1 N 0.1487(2) 0.4185(7) -0.0034(3) 0.0332(13) Uani 1 1 d .
C2 C 0.2016(3) 0.3956(9) -0.0038(4) 0.0424(18) Uani 1 1 d .
H2 H 0.2248 0.3584 0.0398 0.051 Uiso 1 1 calc R
C3 C 0.2224(3) 0.4244(9) -0.0649(5) 0.0434(18) Uani 1 1 d .
H3 H 0.2589 0.4043 -0.0639 0.052 Uiso 1 1 calc R
C4 C 0.1884(3) 0.4841(9) -0.1286(4) 0.0439(19) Uani 1 1 d .
H4 H 0.2022 0.5046 -0.1708 0.053 Uiso 1 1 calc R
C5 C 0.1342(3) 0.5139(9) -0.1309(4) 0.0406(18) Uani 1 1 d .
C6 C 0.1157(3) 0.4786(9) -0.0661(3) 0.0374(17) Uani 1 1 d .
H6 H 0.0794 0.4970 -0.0660 0.045 Uiso 1 1 calc R
C7 C 0.0982(4) 0.5903(10) -0.1967(4) 0.050(2) Uani 1 1 d .
H7A H 0.0928 0.6915 -0.1829 0.060 Uiso 1 1 calc R
H7B H 0.1161 0.5918 -0.2387 0.060 Uiso 1 1 calc R
N8 N 0.0457(2) 0.5187(6) -0.2205(3) 0.0346(13) Uani 1 1 d .
H8 H 0.0432 0.4248 -0.2159 0.042 Uiso 1 1 calc R
C9 C 0.0000 0.5991(10) -0.2500 0.032(2) Uani 1 2 d S
O10 O 0.0000 0.7356(8) -0.2500 0.050(2) Uani 1 2 d S
N11 N 0.1208(2) 0.5903(7) 0.1329(3) 0.0307(13) Uani 1 1 d .
C12 C 0.0755(3) 0.6719(8) 0.1213(3) 0.0300(14) Uani 1 1 d .
H12 H 0.0427 0.6283 0.0969 0.036 Uiso 1 1 calc R
C13 C 0.0744(3) 0.8188(9) 0.1435(3) 0.0350(16) Uani 1 1 d .
C14 C 0.1238(3) 0.8821(8) 0.1798(4) 0.0392(18) Uani 1 1 d .
H14 H 0.1251 0.9793 0.1963 0.047 Uiso 1 1 calc R
C15 C 0.1713(3) 0.7983(9) 0.1914(4) 0.0383(17) Uani 1 1 d .
H15 H 0.2047 0.8397 0.2149 0.046 Uiso 1 1 calc R
C16 C 0.1687(3) 0.6574(10) 0.1685(4) 0.0371(17) Uani 1 1 d .
H16 H 0.2009 0.6029 0.1771 0.044 Uiso 1 1 calc R
C17 C 0.0215(3) 0.9052(8) 0.1274(4) 0.0349(15) Uani 1 1 d .
H17A H 0.0220 0.9760 0.0876 0.042 Uiso 1 1 calc R
H17B H -0.0087 0.8382 0.1091 0.042 Uiso 1 1 calc R
N18 N 0.0124(2) 0.9820(6) 0.1926(3) 0.0316(13) Uani 1 1 d .
H18 H 0.0149 1.0764 0.1952 0.038 Uiso 1 1 calc R
C19 C 0.0000 0.9040(12) 0.2500 0.033(2) Uani 1 2 d S
O20 O 0.0000 0.7690(8) 0.2500 0.0423(17) Uani 1 2 d S
C21 C 0.3184(4) 0.5235(11) 0.1359(4) 0.058(2) Uani 1 1 d .
H21 H 0.3037 0.5064 0.1777 0.070 Uiso 1 1 calc R
C22 C 0.3027(4) 0.6473(10) 0.0941(5) 0.053(2) Uani 1 1 d .
H22 H 0.2781 0.7118 0.1081 0.063 Uiso 1 1 calc R
C23 C 0.3219(4) 0.6766(12) 0.0348(5) 0.060(2) Uani 1 1 d .
H23 H 0.3097 0.7594 0.0055 0.072 Uiso 1 1 calc R
C24 C 0.3606(4) 0.5835(14) 0.0153(5) 0.069(3) Uani 1 1 d .
H24 H 0.3754 0.6063 -0.0258 0.083 Uiso 1 1 calc R
C25 C 0.3773(4) 0.4555(15) 0.0577(6) 0.080(4) Uani 1 1 d .
H25 H 0.4030 0.3923 0.0453 0.096 Uiso 1 1 calc R
C26 C 0.3539(4) 0.4248(11) 0.1200(5) 0.056(2) Uani 1 1 d .
H26 H 0.3628 0.3397 0.1487 0.067 Uiso 1 1 calc R

loop_
_atom_site_aniso_label
_atom_site_aniso_U_11
_atom_site_aniso_U_22
_atom_site_aniso_U_33
_atom_site_aniso_U_23
_atom_site_aniso_U_13
_atom_site_aniso_U_12
Zn1 0.0343(6) 0.0392(6) 0.0219(5) -0.0002(3) 0.0098(4) 0.0068(3)
Cl1 0.0381(9) 0.0477(12) 0.0351(9) -0.0011(7) 0.0089(7) -0.0019(7)
Cl2 0.0407(10) 0.0510(12) 0.0297(9) 0.0028(7) 0.0092(7) 0.0122(8)
N1 0.038(3) 0.035(3) 0.028(3) -0.001(2) 0.011(2) 0.012(2)
C2 0.034(4) 0.056(5) 0.038(4) -0.011(3) 0.011(3) 0.001(3)
C3 0.042(4) 0.042(4) 0.054(5) -0.009(4) 0.026(4) -0.002(3)
C4 0.053(4) 0.049(5) 0.038(4) -0.015(3) 0.027(3) -0.013(4)
C5 0.043(4) 0.055(5) 0.024(3) -0.007(3) 0.010(3) -0.015(3)
C6 0.032(3) 0.057(5) 0.023(3) -0.001(3) 0.007(3) 0.001(3)
C7 0.062(5) 0.063(6) 0.025(4) 0.008(3) 0.011(3) -0.017(4)
N8 0.048(4) 0.026(3) 0.028(3) -0.001(2) 0.005(2) -0.007(3)
C9 0.062(7) 0.015(5) 0.019(4) 0.000 0.010(4) 0.000
O10 0.095(6) 0.034(5) 0.026(3) 0.000 0.025(4) 0.000
N11 0.028(3) 0.044(3) 0.021(3) -0.002(2) 0.007(2) 0.000(2)
C12 0.028(3) 0.037(4) 0.025(3) -0.007(3) 0.006(2) 0.003(3)
C13 0.033(3) 0.056(5) 0.019(3) -0.001(3) 0.012(3) -0.004(3)
C14 0.043(4) 0.043(5) 0.033(4) -0.003(3) 0.011(3) 0.002(3)
C15 0.030(3) 0.048(5) 0.038(4) -0.015(3) 0.009(3) -0.005(3)
C16 0.027(3) 0.063(5) 0.023(3) -0.002(3) 0.010(3) -0.009(3)
C17 0.036(4) 0.036(4) 0.032(3) -0.006(3) 0.007(3) 0.008(3)
N18 0.047(3) 0.019(3) 0.033(3) -0.005(2) 0.018(2) -0.003(2)
C19 0.026(5) 0.038(6) 0.034(5) 0.000 0.005(4) 0.000
O20 0.042(4) 0.037(5) 0.051(4) 0.000 0.017(3) 0.000
C21 0.057(5) 0.083(7) 0.039(4) -0.001(4) 0.020(4) -0.001(5)
C22 0.060(5) 0.056(6) 0.043(5) 0.000(4) 0.012(4) 0.006(4)
C23 0.067(6) 0.056(6) 0.052(5) 0.004(4) 0.003(4) -0.010(5)
C24 0.063(6) 0.115(9) 0.032(4) -0.004(5) 0.019(4) -0.020(6)
C25 0.036(5) 0.127(11) 0.070(6) -0.046(7) -0.003(4) 0.014(6)
C26 0.054(5) 0.060(6) 0.047(5) 0.000(4) -0.003(4) 0.006(4)

loop_
_atom_type_symbol
_atom_type_description
_atom_type_scat_dispersion_real
_atom_type_scat_dispersion_imag
_atom_type_scat_source
C C 0.0033 0.0016 'International Tables Vol C Tables 4.2.6.8 and 6.1.1.4'
H H 0.0000 0.0000 'International Tables Vol C Tables 4.2.6.8 and 6.1.1.4'
N N 0.0061 0.0033 'International Tables Vol C Tables 4.2.6.8 and 6.1.1.4'
O O 0.0106 0.0060 'International Tables Vol C Tables 4.2.6.8 and 6.1.1.4'
Cl Cl 0.1484 0.1585 'International Tables Vol C Tables 4.2.6.8 and 6.1.1.4'
Zn Zn 0.2839 1.4301 'International Tables Vol C Tables 4.2.6.8 and 6.1.1.4'

loop_
_geom_angle_atom_site_label_1
_geom_angle_atom_site_label_2
_geom_angle_atom_site_label_3
_geom_angle
_geom_angle_site_symmetry_1
_geom_angle_site_symmetry_3
N11 Zn1 N1 99.5(2) . .
N11 Zn1 Cl1 109.13(16) . .
N1 Zn1 Cl1 109.97(17) . .
N11 Zn1 Cl2 105.98(16) . .
N1 Zn1 Cl2 106.36(16) . .
Cl1 Zn1 Cl2 123.27(8) . .
C2 N1 C6 117.9(6) . .
C2 N1 Zn1 120.6(5) . .
C6 N1 Zn1 121.3(4) . .
N1 C2 C3 122.9(7) . .
N1 C2 H2 118.6 . .
C3 C2 H2 118.6 . .
C2 C3 C4 118.5(7) . .
C2 C3 H3 120.7 . .
C4 C3 H3 120.7 . .
C3 C4 C5 121.2(6) . .
C3 C4 H4 119.4 . .
C5 C4 H4 119.4 . .
C4 C5 C6 116.7(7) . .
C4 C5 C7 121.7(7) . .
C6 C5 C7 121.5(7) . .
N1 C6 C5 122.7(6) . .
N1 C6 H6 118.6 . .
C5 C6 H6 118.6 . .
N8 C7 C5 111.8(6) . .
N8 C7 H7A 109.3 . .
C5 C7 H7A 109.3 . .
N8 C7 H7B 109.3 . .
C5 C7 H7B 109.3 . .
H7A C7 H7B 107.9 . .
C9 N8 C7 120.3(7) . .
C9 N8 H8 119.8 . .
C7 N8 H8 119.8 . .
O10 C9 N8 122.5(4) . 2_554
O10 C9 N8 122.5(4) . .
N8 C9 N8 115.1(8) 2_554 .
C12 N11 C16 116.9(6) . .
C12 N11 Zn1 122.2(5) . .
C16 N11 Zn1 120.8(5) . .
N11 C12 C13 124.0(6) . .
N11 C12 H12 118.0 . .
C13 C12 H12 118.0 . .
C12 C13 C14 117.2(7) . .
C12 C13 C17 121.1(6) . .
C14 C13 C17 121.7(7) . .
C15 C14 C13 119.1(7) . .
C15 C14 H14 120.4 . .
C13 C14 H14 120.4 . .
C16 C15 C14 119.9(7) . .
C16 C15 H15 120.0 . .
C14 C15 H15 120.0 . .
C15 C16 N11 122.8(7) . .
C15 C16 H16 118.6 . .
N11 C16 H16 118.6 . .
N18 C17 C13 113.2(6) . .
N18 C17 H17A 108.9 . .
C13 C17 H17A 108.9 . .
N18 C17 H17B 108.9 . .
C13 C17 H17B 108.9 . .
H17A C17 H17B 107.8 . .
C19 N18 C17 119.3(6) . .
C19 N18 H18 120.4 . .
C17 N18 H18 120.4 . .
O20 C19 N18 121.5(4) . .
O20 C19 N18 121.5(4) . 2
N18 C19 N18 117.0(9) . 2
C26 C21 C22 123.5(8) . .
C26 C21 H21 118.3 . .
C22 C21 H21 118.3 . .
C23 C22 C21 120.9(9) . .
C23 C22 H22 119.6 . .
C21 C22 H22 119.6 . .
C22 C23 C24 119.9(10) . .
C22 C23 H23 120.0 . .
C24 C23 H23 120.0 . .
C23 C24 C25 120.0(8) . .
C23 C24 H24 120.0 . .
C25 C24 H24 120.0 . .
C24 C25 C26 118.3(9) . .
C24 C25 H25 120.8 . .
C26 C25 H25 120.8 . .
C21 C26 C25 117.4(9) . .
C21 C26 H26 121.3 . .
C25 C26 H26 121.3 . .

loop_
_geom_bond_atom_site_label_1
_geom_bond_atom_site_label_2
_geom_bond_distance
_geom_bond_site_symmetry_2
Zn1 N11 2.056(6) .
Zn1 N1 2.058(6) .
Zn1 Cl1 2.2083(19) .
Zn1 Cl2 2.2363(18) .
N1 C2 1.347(9) .
N1 C6 1.356(9) .
C2 C3 1.360(11) .
C2 H2 0.9300 .
C3 C4 1.380(12) .
C3 H3 0.9300 .
C4 C5 1.380(11) .
C4 H4 0.9300 .
C5 C6 1.398(9) .
C5 C7 1.492(11) .
C6 H6 0.9300 .
C7 N8 1.445(10) .
C7 H7A 0.9700 .
C7 H7B 0.9700 .
N8 C9 1.361(8) .
N8 H8 0.8600 .
C9 O10 1.239(11) .
C9 N8 1.361(8) 2_554
N11 C12 1.333(9) .
N11 C16 1.371(9) .
C12 C13 1.396(11) .
C12 H12 0.9300 .
C13 C14 1.388(11) .
C13 C17 1.513(10) .
C14 C15 1.390(11) .
C14 H14 0.9300 .
C15 C16 1.342(11) .
C15 H15 0.9300 .
C16 H16 0.9300 .
C17 N18 1.437(8) .
C17 H17A 0.9700 .
C17 H17B 0.9700 .
N18 C19 1.355(8) .
N18 H18 0.8600 .
C19 O20 1.225(12) .
C19 N18 1.355(8) 2
C21 C26 1.343(13) .
C21 C22 1.362(13) .
C21 H21 0.9300 .
C22 C23 1.306(12) .
C22 H22 0.9300 .
C23 C24 1.396(15) .
C23 H23 0.9300 .
C24 C25 1.404(17) .
C24 H24 0.9300 .
C25 C26 1.418(14) .
C25 H25 0.9300 .
C26 H26 0.9300 .

loop_
_geom_hbond_atom_site_label_D
_geom_hbond_atom_site_label_H
_geom_hbond_atom_site_label_A
_geom_hbond_distance_DH
_geom_hbond_distance_HA
_geom_hbond_distance_DA
_geom_hbond_angle_DHA
_geom_hbond_site_symmetry_A
N8 H8 O20 0.86 2.09 2.854(9) 148.4 5_565
N18 H18 O10 0.86 2.05 2.813(9) 146.8 5_575
